data_2227158
loop_
_publ_author_name
'Chen, Man-Sheng'
'Deng, Yi-Fang'
'Zhang, Chun-Hua'
'Kuang, Dai-Zhi'

_publ_section_title
;
 <i>catena</i>-Poly[[[diaquacadmium(II)]-bis[\m-3,5-bis(isonicotinamido)benzoato]]
 tetrahydrate]
;
_journal_coeditor_code BG2362
_journal_issue 10
_journal_name_full 'Acta Crystallographica Section E'
_journal_page_first m1253
_journal_page_last m1254
_journal_paper_doi 10.1107/S1600536810036147
_journal_volume 66
_journal_year 2010
_chemical_formula_iupac '[Cd (C19 H13 N4 O4)2 (H2 O)2], 4H2 O'
_chemical_formula_moiety 'C38 H30 Cd N8 O10, 4(H2 O)'
_chemical_formula_sum 'C38 H38 Cd N8 O14'
_chemical_formula_weight 943.16
_chemical_name_systematic
;
<i>catena</i>-Poly[[[diaquacadmium(II)]-bis[\m-3,5-
bis(isonicotinamido)benzoato]] tetrahydrate]
;
_space_group_IT_number 15
_symmetry_cell_setting monoclinic
_symmetry_space_group_name_Hall '-C 2yc'
_symmetry_space_group_name_H-M 'C 1 2/c 1'
_atom_sites_solution_hydrogens geom
_atom_sites_solution_primary direct
_atom_sites_solution_secondary difmap
_audit_creation_method SHELXL-97
_cell_angle_alpha 90.00
_cell_angle_beta 103.801(2)
_cell_angle_gamma 90.00
_cell_formula_units_Z 4
_cell_length_a 17.584(3)
_cell_length_b 10.8568(19)
_cell_length_c 21.891(4)
_cell_measurement_reflns_used 3272
_cell_measurement_temperature 293(2)
_cell_measurement_theta_max 25.32
_cell_measurement_theta_min 2.31
_cell_volume 4058.5(12)
_computing_cell_refinement 'SAINT (Bruker, 2000)'
_computing_data_collection 'SMART (Bruker, 2000)'
_computing_data_reduction 'SAINT (Bruker, 2000)'
_computing_molecular_graphics 'SHELXTL (Sheldrick, 2008)'
_computing_publication_material 'SHELXTL (Sheldrick, 2008)'
_computing_structure_refinement 'SHELXTL (Sheldrick, 2008)'
_computing_structure_solution 'SHELXTL (Sheldrick, 2008)'
_diffrn_ambient_temperature 293(2)
_diffrn_measured_fraction_theta_full 0.995
_diffrn_measured_fraction_theta_max 0.995
_diffrn_measurement_device_type 'Bruker SMART APEX CCD'
_diffrn_measurement_method 'phi and omega scans'
_diffrn_radiation_monochromator graphite
_diffrn_radiation_source 'fine-focus sealed tube'
_diffrn_radiation_type MoK\a
_diffrn_radiation_wavelength 0.71073
_diffrn_reflns_av_R_equivalents 0.0550
_diffrn_reflns_av_sigmaI/netI 0.0576
_diffrn_reflns_limit_h_max 21
_diffrn_reflns_limit_h_min -21
_diffrn_reflns_limit_k_max 6
_diffrn_reflns_limit_k_min -13
_diffrn_reflns_limit_l_max 26
_diffrn_reflns_limit_l_min -26
_diffrn_reflns_number 10338
_diffrn_reflns_theta_full 25.75
_diffrn_reflns_theta_max 25.75
_diffrn_reflns_theta_min 1.92
_exptl_absorpt_coefficient_mu 0.616
_exptl_absorpt_correction_T_max 0.9409
_exptl_absorpt_correction_T_min 0.8867
_exptl_absorpt_correction_type multi-scan
_exptl_absorpt_process_details '(SADABS; Bruker, 2000)'
_exptl_crystal_colour colorless
_exptl_crystal_density_diffrn 1.544
_exptl_crystal_density_method 'not measured'
_exptl_crystal_description block
_exptl_crystal_F_000 1928
_exptl_crystal_size_max 0.20
_exptl_crystal_size_mid 0.16
_exptl_crystal_size_min 0.10
_refine_diff_density_max 0.796
_refine_diff_density_min -0.480
_refine_ls_extinction_method none
_refine_ls_goodness_of_fit_ref 1.076
_refine_ls_hydrogen_treatment mixed
_refine_ls_matrix_type full
_refine_ls_number_parameters 300
_refine_ls_number_reflns 3867
_refine_ls_number_restraints 13
_refine_ls_restrained_S_all 1.086
_refine_ls_R_factor_all 0.0552
_refine_ls_R_factor_gt 0.0469
_refine_ls_shift/su_max 0.022
_refine_ls_shift/su_mean 0.001
_refine_ls_structure_factor_coef Fsqd
_refine_ls_weighting_details 'calc w=1/[\s^2^(Fo^2^)+(0.0527P)^2^+0.0000P] where P=(Fo^2^+2Fc^2^)/3'
_refine_ls_weighting_scheme calc
_refine_ls_wR_factor_gt 0.1058
_refine_ls_wR_factor_ref 0.1101
_reflns_number_gt 3391
_reflns_number_total 3867
_reflns_threshold_expression I>2sigma(I)
_cod_data_source_file bg2362.cif
_cod_data_source_block I
_cod_database_code 2227158
_cod_database_fobs_code 2227158

loop_
_symmetry_equiv_pos_as_xyz
'x, y, z'
'-x, y, -z+1/2'
'x+1/2, y+1/2, z'
'-x+1/2, y+1/2, -z+1/2'
'-x, -y, -z'
'x, -y, z-1/2'
'-x+1/2, -y+1/2, -z'
'x+1/2, -y+1/2, z-1/2'

loop_
_atom_site_type_symbol
_atom_site_label
_atom_site_fract_x
_atom_site_fract_y
_atom_site_fract_z
_atom_site_U_iso_or_equiv
_atom_site_adp_type
_atom_site_calc_flag
_atom_site_refinement_flags
_atom_site_occupancy
_atom_site_disorder_assembly
_atom_site_disorder_group
Cd Cd1 0.0000 0.74023(3) -0.2500 0.03203(14) Uani d SU 1 . .
C C1 0.1391(2) 0.6471(3) -0.14433(15) 0.0341(8) Uani d . 1 . .
C C2 0.16577(18) 0.6286(3) -0.07425(14) 0.0304(7) Uani d . 1 . .
C C3 0.21138(19) 0.5274(3) -0.04962(15) 0.0340(8) Uani d . 1 . .
H H3A 0.2266 0.4705 -0.0762 0.041 Uiso calc R 1 . .
C C4 0.23363(19) 0.5125(3) 0.01481(16) 0.0334(8) Uani d . 1 . .
C C5 0.2124(2) 0.5954(3) 0.05570(15) 0.0360(8) Uani d . 1 . .
H H5 0.2276 0.5832 0.0990 0.043 Uiso calc R 1 . .
C C6 0.16780(19) 0.6977(3) 0.03069(15) 0.0312(7) Uani d . 1 . .
C C7 0.14483(19) 0.7127(3) -0.03395(15) 0.0316(7) Uani d . 1 . .
H H7 0.1147 0.7807 -0.0505 0.038 Uiso calc R 1 . .
C C8 0.3530(2) 0.3931(3) 0.03346(16) 0.0390(8) Uani d . 1 . .
C C9 0.3967(2) 0.2847(3) 0.06802(18) 0.0406(9) Uani d . 1 . .
C C10 0.4431(2) 0.2140(4) 0.0395(2) 0.0550(11) Uani d . 1 . .
H H10 0.4453 0.2292 -0.0018 0.066 Uiso calc R 1 . .
C C11 0.4868(3) 0.1191(4) 0.0739(2) 0.0638(13) Uani d . 1 . .
H H11 0.5172 0.0701 0.0541 0.077 Uiso calc R 1 . .
C C12 0.4417(3) 0.1640(4) 0.1594(2) 0.0609(12) Uani d . 1 . .
H H12 0.4406 0.1472 0.2008 0.073 Uiso calc R 1 . .
C C13 0.3957(3) 0.2595(3) 0.1292(2) 0.0532(11) Uani d . 1 . .
H H13 0.3648 0.3054 0.1499 0.064 Uiso calc R 1 . .
C C14 0.1521(2) 0.7883(3) 0.13085(16) 0.0372(8) Uani d . 1 . .
C C15 0.1209(2) 0.9006(3) 0.15632(15) 0.0352(8) Uani d . 1 . .
C C16 0.1481(3) 0.9300(4) 0.21868(17) 0.0524(11) Uani d . 1 . .
H H16 0.1864 0.8819 0.2446 0.063 Uiso calc R 1 . .
C C17 0.1180(3) 1.0315(4) 0.24232(18) 0.0534(11) Uani d . 1 . .
H H17 0.1380 1.0517 0.2844 0.064 Uiso calc R 1 . .
C C18 0.0367(2) 1.0727(4) 0.14846(17) 0.0487(10) Uani d . 1 . .
H H18 -0.0018 1.1220 0.1236 0.058 Uiso calc R 1 . .
C C19 0.0636(2) 0.9741(3) 0.12058(17) 0.0460(9) Uani d . 1 . .
H H19 0.0433 0.9572 0.0782 0.055 Uiso calc R 1 . .
N N1 0.4871(2) 0.0953(3) 0.13331(19) 0.0625(10) Uani d . 1 . .
N N2 0.06210(18) 1.1019(3) 0.20837(13) 0.0398(7) Uani d . 1 . .
N N3 0.28104(17) 0.4100(3) 0.04134(13) 0.0402(7) Uani d . 1 . .
H H3 0.2624 0.3573 0.0632 0.048 Uiso calc R 1 . .
N N4 0.14702(16) 0.7905(3) 0.06830(12) 0.0353(7) Uani d . 1 . .
H H4 0.1288 0.8572 0.0491 0.042 Uiso calc R 1 . .
O O1 0.09323(16) 0.7351(2) -0.16214(11) 0.0429(6) Uani d . 1 . .
O O2 0.16316(16) 0.5753(2) -0.17948(11) 0.0505(7) Uani d . 1 . .
O O3 0.38414(17) 0.4597(2) 0.00154(13) 0.0585(8) Uani d . 1 . .
O O4 0.17829(19) 0.7016(2) 0.16454(12) 0.0571(8) Uani d . 1 . .
O O5 0.07154(19) 0.6011(3) -0.29733(14) 0.0501(7) Uani d DU 1 . .
O O6 0.1941(3) 0.3124(5) 0.1269(2) 0.1053(14) Uani d DU 1 . .
O O7 0.2760(3) 0.1472(3) 0.20727(17) 0.0782(11) Uani d D 1 . .
H H5A 0.050(2) 0.539(3) -0.3152(17) 0.055(13) Uiso d D 1 . .
H H7B 0.299(3) 0.154(6) 0.2454(12) 0.12(2) Uiso d D 1 . .
H H7A 0.283(3) 0.073(2) 0.198(2) 0.11(2) Uiso d D 1 . .
H H5B 0.109(2) 0.575(4) -0.2698(18) 0.088(19) Uiso d D 1 . .
H H6B 0.150(2) 0.325(7) 0.135(3) 0.16(3) Uiso d D 1 . .
H H6A 0.207(4) 0.243(3) 0.143(3) 0.112(6) Uiso d DU 1 . .

loop_
_atom_site_aniso_label
_atom_site_aniso_U_11
_atom_site_aniso_U_22
_atom_site_aniso_U_33
_atom_site_aniso_U_12
_atom_site_aniso_U_13
_atom_site_aniso_U_23
Cd1 0.0418(2) 0.0269(2) 0.0257(2) 0.000 0.00478(15) 0.000
C1 0.0364(19) 0.0347(19) 0.0303(18) -0.0015(16) 0.0064(15) -0.0028(15)
C2 0.0296(17) 0.0320(17) 0.0274(17) 0.0024(14) 0.0027(14) 0.0007(13)
C3 0.038(2) 0.0279(18) 0.0353(19) 0.0029(15) 0.0069(16) -0.0035(14)
C4 0.0333(19) 0.0292(18) 0.0377(19) 0.0076(14) 0.0082(15) 0.0049(14)
C5 0.043(2) 0.0360(19) 0.0276(18) 0.0080(16) 0.0061(15) 0.0047(14)
C6 0.0327(18) 0.0293(17) 0.0324(18) 0.0043(14) 0.0095(15) 0.0024(14)
C7 0.0304(18) 0.0292(17) 0.0348(18) 0.0057(14) 0.0069(15) 0.0022(14)
C8 0.045(2) 0.0354(19) 0.035(2) 0.0108(17) 0.0064(17) 0.0046(15)
C9 0.040(2) 0.0330(19) 0.047(2) 0.0070(16) 0.0064(17) 0.0066(16)
C10 0.055(3) 0.049(2) 0.062(3) 0.016(2) 0.015(2) 0.010(2)
C11 0.053(3) 0.045(2) 0.095(4) 0.016(2) 0.020(3) 0.013(2)
C12 0.054(3) 0.063(3) 0.060(3) 0.001(2) 0.003(2) 0.024(2)
C13 0.053(2) 0.052(3) 0.053(3) 0.013(2) 0.010(2) 0.0152(19)
C14 0.041(2) 0.0374(19) 0.0326(19) 0.0035(16) 0.0077(16) -0.0008(15)
C15 0.043(2) 0.0338(18) 0.0314(18) 0.0054(16) 0.0139(16) 0.0018(14)
C16 0.066(3) 0.049(2) 0.038(2) 0.023(2) 0.0029(19) -0.0039(18)
C17 0.071(3) 0.054(3) 0.030(2) 0.014(2) 0.0031(19) -0.0071(18)
C18 0.056(2) 0.053(2) 0.037(2) 0.023(2) 0.0090(18) 0.0032(18)
C19 0.054(2) 0.053(2) 0.0300(19) 0.014(2) 0.0076(17) -0.0028(17)
N1 0.044(2) 0.050(2) 0.090(3) 0.0065(17) 0.006(2) 0.027(2)
N2 0.0495(19) 0.0383(17) 0.0319(16) 0.0079(14) 0.0104(14) 0.0013(13)
N3 0.0494(19) 0.0319(16) 0.0403(18) 0.0120(14) 0.0127(15) 0.0111(12)
N4 0.0453(18) 0.0305(15) 0.0307(16) 0.0105(13) 0.0104(14) 0.0038(12)
O1 0.0536(16) 0.0396(14) 0.0300(13) 0.0159(12) -0.0009(11) -0.0014(10)
O2 0.0682(19) 0.0500(16) 0.0320(14) 0.0208(14) 0.0094(13) -0.0039(12)
O3 0.0618(18) 0.0565(18) 0.0640(18) 0.0204(15) 0.0286(15) 0.0286(15)
O4 0.094(2) 0.0429(15) 0.0350(15) 0.0257(16) 0.0179(15) 0.0076(12)
O5 0.0571(19) 0.0382(16) 0.0509(18) 0.0037(13) 0.0048(14) -0.0158(13)
O6 0.105(3) 0.114(3) 0.112(3) 0.032(3) 0.057(3) 0.061(3)
O7 0.124(3) 0.058(2) 0.053(2) 0.027(2) 0.021(2) -0.0028(17)

loop_
_atom_type_symbol
_atom_type_description
_atom_type_scat_dispersion_real
_atom_type_scat_dispersion_imag
_atom_type_scat_source
C C 0.0033 0.0016 'International Tables Vol C Tables 4.2.6.8 and 6.1.1.4'
H H 0.0000 0.0000 'International Tables Vol C Tables 4.2.6.8 and 6.1.1.4'
Cd Cd -0.8075 1.2024 'International Tables Vol C Tables 4.2.6.8 and 6.1.1.4'
N N 0.0061 0.0033 'International Tables Vol C Tables 4.2.6.8 and 6.1.1.4'
O O 0.0106 0.0060 'International Tables Vol C Tables 4.2.6.8 and 6.1.1.4'

loop_
_geom_angle_atom_site_label_1
_geom_angle_atom_site_label_2
_geom_angle_atom_site_label_3
_geom_angle_site_symmetry_1
_geom_angle_site_symmetry_3
_geom_angle
_geom_angle_publ_flag
O1 Cd1 O1 . 2_554 177.13(12) ?
O1 Cd1 N2 . 5_575 89.86(9) ?
O1 Cd1 N2 2_554 5_575 92.25(10) ?
O1 Cd1 N2 . 6_575 92.25(10) ?
O1 Cd1 N2 2_554 6_575 89.86(9) ?
N2 Cd1 N2 5_575 6_575 85.36(15) ?
O1 Cd1 O5 . 2_554 87.95(10) ?
O1 Cd1 O5 2_554 2_554 90.21(10) ?
N2 Cd1 O5 5_575 2_554 87.17(11) ?
N2 Cd1 O5 6_575 2_554 172.53(10) ?
O1 Cd1 O5 . . 90.21(10) ?
O1 Cd1 O5 2_554 . 87.95(10) ?
N2 Cd1 O5 5_575 . 172.53(10) ?
N2 Cd1 O5 6_575 . 87.17(11) ?
O5 Cd1 O5 2_554 . 100.30(15) ?
O2 C1 O1 . . 125.3(3) ?
O2 C1 C2 . . 118.7(3) ?
O1 C1 C2 . . 116.1(3) ?
C7 C2 C3 . . 119.5(3) ?
C7 C2 C1 . . 119.8(3) ?
C3 C2 C1 . . 120.7(3) ?
C4 C3 C2 . . 119.0(3) ?
C4 C3 H3A . . 120.5 ?
C2 C3 H3A . . 120.5 ?
C3 C4 C5 . . 122.1(3) ?
C3 C4 N3 . . 120.2(3) ?
C5 C4 N3 . . 117.7(3) ?
C4 C5 C6 . . 118.5(3) ?
C4 C5 H5 . . 120.7 ?
C6 C5 H5 . . 120.7 ?
C7 C6 C5 . . 119.6(3) ?
C7 C6 N4 . . 117.5(3) ?
C5 C6 N4 . . 122.9(3) ?
C2 C7 C6 . . 121.2(3) ?
C2 C7 H7 . . 119.4 ?
C6 C7 H7 . . 119.4 ?
O3 C8 N3 . . 124.2(3) ?
O3 C8 C9 . . 120.3(3) ?
N3 C8 C9 . . 115.5(3) ?
C13 C9 C10 . . 118.7(3) ?
C13 C9 C8 . . 121.5(3) ?
C10 C9 C8 . . 119.7(4) ?
C9 C10 C11 . . 118.6(4) ?
C9 C10 H10 . . 120.7 ?
C11 C10 H10 . . 120.7 ?
N1 C11 C10 . . 123.1(4) ?
N1 C11 H11 . . 118.5 ?
C10 C11 H11 . . 118.5 ?
N1 C12 C13 . . 124.4(4) ?
N1 C12 H12 . . 117.8 ?
C13 C12 H12 . . 117.8 ?
C9 C13 C12 . . 118.2(4) ?
C9 C13 H13 . . 120.9 ?
C12 C13 H13 . . 120.9 ?
O4 C14 N4 . . 123.5(3) ?
O4 C14 C15 . . 121.6(3) ?
N4 C14 C15 . . 114.9(3) ?
C16 C15 C19 . . 117.8(3) ?
C16 C15 C14 . . 119.2(3) ?
C19 C15 C14 . . 123.0(3) ?
C15 C16 C17 . . 119.1(4) ?
C15 C16 H16 . . 120.5 ?
C17 C16 H16 . . 120.5 ?
N2 C17 C16 . . 123.5(4) ?
N2 C17 H17 . . 118.2 ?
C16 C17 H17 . . 118.2 ?
N2 C18 C19 . . 124.0(3) ?
N2 C18 H18 . . 118.0 ?
C19 C18 H18 . . 118.0 ?
C15 C19 C18 . . 118.9(3) ?
C15 C19 H19 . . 120.5 ?
C18 C19 H19 . . 120.5 ?
C12 N1 C11 . . 117.0(4) ?
C18 N2 C17 . . 116.7(3) ?
C18 N2 Cd1 . 5_575 119.1(2) ?
C17 N2 Cd1 . 5_575 124.0(2) ?
C8 N3 C4 . . 122.4(3) ?
C8 N3 H3 . . 118.8 ?
C4 N3 H3 . . 118.8 ?
C14 N4 C6 . . 128.2(3) ?
C14 N4 H4 . . 115.9 ?
C6 N4 H4 . . 115.9 ?
C1 O1 Cd1 . . 125.4(2) ?
Cd1 O5 H5A . . 120(3) ?
Cd1 O5 H5B . . 109(3) ?
H5A O5 H5B . . 105(4) ?
H6B O6 H6A . . 104(6) ?
H7B O7 H7A . . 104(5) ?

loop_
_geom_bond_atom_site_label_1
_geom_bond_atom_site_label_2
_geom_bond_site_symmetry_2
_geom_bond_distance
_geom_bond_publ_flag
Cd1 O1 . 2.210(2) ?
Cd1 O1 2_554 2.210(2) ?
Cd1 N2 5_575 2.331(3) ?
Cd1 N2 6_575 2.331(3) ?
Cd1 O5 2_554 2.358(3) ?
Cd1 O5 . 2.358(3) ?
C1 O2 . 1.239(4) ?
C1 O1 . 1.252(4) ?
C1 C2 . 1.507(4) ?
C2 C7 . 1.379(4) ?
C2 C3 . 1.391(4) ?
C3 C4 . 1.380(4) ?
C3 H3A . 0.9300 ?
C4 C5 . 1.382(4) ?
C4 N3 . 1.428(4) ?
C5 C6 . 1.394(4) ?
C5 H5 . 0.9300 ?
C6 C7 . 1.386(4) ?
C6 N4 . 1.404(4) ?
C7 H7 . 0.9300 ?
C8 O3 . 1.222(4) ?
C8 N3 . 1.330(4) ?
C8 C9 . 1.507(5) ?
C9 C13 . 1.372(6) ?
C9 C10 . 1.373(6) ?
C10 C11 . 1.394(5) ?
C10 H10 . 0.9300 ?
C11 N1 . 1.325(5) ?
C11 H11 . 0.9300 ?
C12 N1 . 1.318(5) ?
C12 C13 . 1.382(5) ?
C12 H12 . 0.9300 ?
C13 H13 . 0.9300 ?
C14 O4 . 1.217(4) ?
C14 N4 . 1.351(4) ?
C14 C15 . 1.498(5) ?
C15 C16 . 1.372(5) ?
C15 C19 . 1.374(5) ?
C16 C17 . 1.376(5) ?
C16 H16 . 0.9300 ?
C17 N2 . 1.325(5) ?
C17 H17 . 0.9300 ?
C18 N2 . 1.319(4) ?
C18 C19 . 1.371(5) ?
C18 H18 . 0.9300 ?
C19 H19 . 0.9300 ?
N2 Cd1 5_575 2.331(3) ?
N3 H3 . 0.8600 ?
N4 H4 . 0.8600 ?
O5 H5A . 0.829(19) ?
O5 H5B . 0.83(3) ?
O6 H6B . 0.84(2) ?
O6 H6A . 0.83(2) ?
O7 H7B . 0.84(2) ?
O7 H7A . 0.85(2) ?

loop_
_geom_hbond_atom_site_label_D
_geom_hbond_atom_site_label_H
_geom_hbond_atom_site_label_A
_geom_hbond_site_symmetry_A
_geom_hbond_distance_DH
_geom_hbond_distance_HA
_geom_hbond_distance_DA
_geom_hbond_angle_DHA
N3 H3 O6 . 0.86 2.10 2.885(5) 151.4
N4 H4 O3 7_565 0.86 2.26 3.096(4) 164.2
O5 H5B O2 . 0.83(3) 1.98(3) 2.710(4) 145(4)
O5 H5A N1 8_455 0.83(2) 2.00(2) 2.825(4) 172(4)
O6 H6B O5 6_566 0.84(2) 2.40(4) 3.163(6) 151(6)
O6 H6A O7 . 0.82(3) 1.92(4) 2.681(6) 148(5)
O7 H7A O2 7 0.85(2) 1.96(3) 2.767(4) 162(5)
O7 H7B O4 4_545 0.84(2) 1.99(3) 2.791(4) 159(6)

loop_
_geom_torsion_atom_site_label_1
_geom_torsion_atom_site_label_2
_geom_torsion_atom_site_label_3
_geom_torsion_atom_site_label_4
_geom_torsion_site_symmetry_1
_geom_torsion_site_symmetry_2
_geom_torsion_site_symmetry_3
_geom_torsion_site_symmetry_4
_geom_torsion
_geom_torsion_publ_flag
O2 C1 C2 C7 . . . . 175.0(3) ?
O1 C1 C2 C7 . . . . -5.5(5) ?
O2 C1 C2 C3 . . . . -5.1(5) ?
O1 C1 C2 C3 . . . . 174.5(3) ?
C7 C2 C3 C4 . . . . 1.0(5) ?
C1 C2 C3 C4 . . . . -179.0(3) ?
C2 C3 C4 C5 . . . . -0.4(5) ?
C2 C3 C4 N3 . . . . -179.4(3) ?
C3 C4 C5 C6 . . . . -0.7(5) ?
N3 C4 C5 C6 . . . . 178.4(3) ?
C4 C5 C6 C7 . . . . 1.1(5) ?
C4 C5 C6 N4 . . . . -176.4(3) ?
C3 C2 C7 C6 . . . . -0.6(5) ?
C1 C2 C7 C6 . . . . 179.4(3) ?
C5 C6 C7 C2 . . . . -0.5(5) ?
N4 C6 C7 C2 . . . . 177.1(3) ?
O3 C8 C9 C13 . . . . 135.5(4) ?
N3 C8 C9 C13 . . . . -43.5(5) ?
O3 C8 C9 C10 . . . . -40.0(5) ?
N3 C8 C9 C10 . . . . 141.0(4) ?
C13 C9 C10 C11 . . . . 0.4(6) ?
C8 C9 C10 C11 . . . . 176.0(4) ?
C9 C10 C11 N1 . . . . -1.5(7) ?
C10 C9 C13 C12 . . . . 0.2(6) ?
C8 C9 C13 C12 . . . . -175.3(4) ?
N1 C12 C13 C9 . . . . 0.2(7) ?
O4 C14 C15 C16 . . . . 25.7(6) ?
N4 C14 C15 C16 . . . . -155.7(3) ?
O4 C14 C15 C19 . . . . -151.8(4) ?
N4 C14 C15 C19 . . . . 26.8(5) ?
C19 C15 C16 C17 . . . . -0.9(6) ?
C14 C15 C16 C17 . . . . -178.5(4) ?
C15 C16 C17 N2 . . . . 1.8(7) ?
C16 C15 C19 C18 . . . . 0.3(6) ?
C14 C15 C19 C18 . . . . 177.8(4) ?
N2 C18 C19 C15 . . . . -0.5(6) ?
C13 C12 N1 C11 . . . . -1.2(7) ?
C10 C11 N1 C12 . . . . 1.9(7) ?
C19 C18 N2 C17 . . . . 1.3(6) ?
C19 C18 N2 Cd1 . . . 5_575 -173.3(3) ?
C16 C17 N2 C18 . . . . -1.9(6) ?
C16 C17 N2 Cd1 . . . 5_575 172.4(3) ?
O3 C8 N3 C4 . . . . -2.7(6) ?
C9 C8 N3 C4 . . . . 176.3(3) ?
C3 C4 N3 C8 . . . . 62.3(5) ?
C5 C4 N3 C8 . . . . -116.8(4) ?
O4 C14 N4 C6 . . . . 1.7(6) ?
C15 C14 N4 C6 . . . . -176.9(3) ?
C7 C6 N4 C14 . . . . 169.1(3) ?
C5 C6 N4 C14 . . . . -13.4(6) ?
O2 C1 O1 Cd1 . . . . 31.5(5) ?
C2 C1 O1 Cd1 . . . . -148.0(2) ?
N2 Cd1 O1 C1 5_575 . . . 160.5(3) ?
N2 Cd1 O1 C1 6_575 . . . -114.2(3) ?
O5 Cd1 O1 C1 2_554 . . . 73.3(3) ?
O5 Cd1 O1 C1 . . . . -27.0(3) ?
